data_7055683
loop_
_publ_author_name
'Yang, Qi'
'Ge, Jing'
'Gong, Qibing'
'Song, Xiaxia'
'Zhao, Jinwen'
'Wei, Qing'
'Xie, Gang'
'Chen, Sanping'
'Gao, Shengli'

_publ_section_title
;
 Two energetic complexes incorporating 3,5-dinitrobenzoic acid and azole
 ligands: microwave-assisted synthesis, favorable detonation properties,
 insensitivity and effects on the thermal decomposition of RDX
;
_journal_issue 9
_journal_name_full 'New J. Chem.'
_journal_page_first 7779
_journal_paper_doi 10.1039/C6NJ00197A
_journal_volume 40
_journal_year 2016
_chemical_formula_moiety 'C10 H6 Cu N6 O8'
_chemical_formula_sum 'C10 H6 Cu N6 O8'
_chemical_formula_weight 401.76
_chemical_name_systematic
; 
 ? 
;
_space_group_IT_number 2
_symmetry_cell_setting triclinic
_symmetry_space_group_name_Hall '-P 1'
_symmetry_space_group_name_H-M 'P -1'
_atom_sites_solution_hydrogens geom
_atom_sites_solution_primary direct
_atom_sites_solution_secondary difmap
_audit_creation_method SHELXL-97
_audit_update_record
;
2016-06-06 deposited with the CCDC.
2016-07-06 downloaded from the CCDC.
;
_cell_angle_alpha 100.563(2)
_cell_angle_beta 107.502(2)
_cell_angle_gamma 104.506(2)
_cell_formula_units_Z 2
_cell_length_a 7.9317(10)
_cell_length_b 8.7062(10)
_cell_length_c 11.2388(15)
_cell_measurement_reflns_used 3524
_cell_measurement_temperature 296(2)
_cell_measurement_theta_max 25.10
_cell_measurement_theta_min 1.96
_cell_volume 687.88(15)
_computing_cell_refinement 'Bruker SMART'
_computing_data_collection 'Bruker SMART'
_computing_data_reduction 'Bruker SHELXTL'
_computing_molecular_graphics 'Bruker SHELXTL'
_computing_publication_material 'Bruker SHELXTL'
_computing_structure_refinement 'SHELXL-97 (Sheldrick, 1997)'
_computing_structure_solution 'SHELXS-97 (Sheldrick, 1990)'
_diffrn_ambient_temperature 296(2)
_diffrn_measured_fraction_theta_full 0.981
_diffrn_measured_fraction_theta_max 0.981
_diffrn_measurement_device_type 'CCD area detector'
_diffrn_measurement_method 'phi and omega scans'
_diffrn_radiation_monochromator graphite
_diffrn_radiation_source 'fine-focus sealed tube'
_diffrn_radiation_type MoK\a
_diffrn_radiation_wavelength 0.71073
_diffrn_reflns_av_R_equivalents 0.0308
_diffrn_reflns_av_unetI/netI 0.0791
_diffrn_reflns_limit_h_max 9
_diffrn_reflns_limit_h_min -9
_diffrn_reflns_limit_k_max 8
_diffrn_reflns_limit_k_min -10
_diffrn_reflns_limit_l_max 13
_diffrn_reflns_limit_l_min -9
_diffrn_reflns_number 3565
_diffrn_reflns_theta_full 25.45
_diffrn_reflns_theta_max 25.45
_diffrn_reflns_theta_min 1.98
_diffrn_standards_decay_% no
_diffrn_standards_interval_count no
_diffrn_standards_interval_time 'no standards in IP'
_diffrn_standards_number no
_exptl_absorpt_coefficient_mu 1.650
_exptl_absorpt_correction_T_max 0.820
_exptl_absorpt_correction_T_min 0.693
_exptl_absorpt_correction_type empirical
_exptl_absorpt_process_details sadabs
_exptl_crystal_colour blue
_exptl_crystal_density_diffrn 1.940
_exptl_crystal_density_method 'not measured'
_exptl_crystal_description block
_exptl_crystal_F_000 402
_exptl_crystal_size_max 0.27
_exptl_crystal_size_mid 0.19
_exptl_crystal_size_min 0.12
_refine_diff_density_max 0.443
_refine_diff_density_min -0.473
_refine_diff_density_rms 0.104
_refine_ls_extinction_method none
_refine_ls_goodness_of_fit_ref 1.001
_refine_ls_hydrogen_treatment mixed
_refine_ls_matrix_type full
_refine_ls_number_parameters 230
_refine_ls_number_reflns 2507
_refine_ls_number_restraints 0
_refine_ls_restrained_S_all 1.001
_refine_ls_R_factor_all 0.0699
_refine_ls_R_factor_gt 0.0516
_refine_ls_shift/su_max 0.000
_refine_ls_shift/su_mean 0.000
_refine_ls_structure_factor_coef Fsqd
_refine_ls_weighting_details 'calc w=1/[\s^2^(Fo^2^)+(0.0470P)^2^+0.0000P] where P=(Fo^2^+2Fc^2^)/3'
_refine_ls_weighting_scheme calc
_refine_ls_wR_factor_gt 0.1046
_refine_ls_wR_factor_ref 0.1134
_reflns_number_gt 1939
_reflns_number_total 2556
_reflns_threshold_expression >2sigma(I)
_cod_data_source_file c6nj00197a2.cif
_cod_data_source_block 2
_cod_depositor_comments
;
The following automatic conversions were performed:

'_exptl_absorpt_correction_type' value 'Empirical' changed to
'empirical' according to
/usr/data/users/saulius/crontab/automatic-downloads/rss-feeds/RSC/lib/dictionaries/cif_core.dic
dictionary named 'cif_core.dic' version 2.4.2 from 2011-04-26.

Automatic conversion script
Id: cif_fix_values 4268 2015-11-12 08:31:59Z antanas 

 Adding full bibliography for 7055682--7055683.cif.
;
_cod_original_sg_symbol_H-M P-1
_cod_database_code 7055683

loop_
_symmetry_equiv_pos_as_xyz
'x, y, z'
'-x, -y, -z'

loop_
_atom_site_label
_atom_site_type_symbol
_atom_site_fract_x
_atom_site_fract_y
_atom_site_fract_z
_atom_site_U_iso_or_equiv
_atom_site_adp_type
_atom_site_occupancy
_atom_site_symmetry_multiplicity
_atom_site_calc_flag
_atom_site_refinement_flags
Cu1 Cu 0.59370(7) 0.13355(6) -0.02451(5) 0.02314(19) Uani 1 1 d .
C2 C 1.1319(7) 0.3466(6) 0.5441(5) 0.0410(14) Uani 1 1 d .
C0AA C 1.0143(7) 0.3041(6) 0.4159(5) 0.0360(12) Uani 1 1 d .
H0AA H 1.0459 0.3606 0.3589 0.043 Uiso 1 1 calc R
C4 C 0.8472(7) 0.1740(6) 0.3743(5) 0.0307(12) Uani 1 1 d .
C5 C 0.8003(7) 0.0937(6) 0.4615(5) 0.0345(12) Uani 1 1 d .
H5 H 0.6877 0.0081 0.4346 0.041 Uiso 1 1 calc R
C6 C 0.9222(8) 0.1423(7) 0.5880(5) 0.0415(14) Uani 1 1 d .
C7 C 1.0921(8) 0.2678(7) 0.6319(5) 0.0475(16) Uani 1 1 d .
H7 H 1.1753 0.2971 0.7172 0.057 Uiso 1 1 calc R
C9 C 0.7204(7) 0.1130(6) 0.2323(5) 0.0295(11) Uani 1 1 d .
C10 C 0.1633(7) 0.2367(5) 0.0945(5) 0.0330(12) Uani 1 1 d .
H10A H 0.0372 0.1763 0.0332 0.040 Uiso 1 1 calc R
H10B H 0.1671 0.2236 0.1791 0.040 Uiso 1 1 calc R
N11 N 0.1726(6) 0.5115(5) 0.1941(4) 0.0413(12) Uani 1 1 d .
C14 C 0.2952(6) 0.1577(6) 0.0550(4) 0.0262(11) Uani 1 1 d .
N1 N 0.8774(8) 0.0489(7) 0.6778(5) 0.0508(13) Uani 1 1 d .
N2 N 1.3111(7) 0.4841(7) 0.5892(6) 0.0594(15) Uani 1 1 d .
C3 C 0.2612(7) 0.5017(6) 0.0305(5) 0.0282(11) Uani 1 1 d .
N4 N 0.2705(5) 0.6545(5) 0.0759(4) 0.0286(9) Uani 1 1 d .
N5 N 0.2146(6) 0.6569(5) 0.1785(4) 0.0422(12) Uani 1 1 d .
N6 N 0.2003(5) 0.4111(4) 0.1013(4) 0.0238(9) Uani 1 1 d .
O1 O 0.7519(5) 0.2043(4) 0.1614(3) 0.0352(8) Uani 1 1 d .
O2 O 1.4178(7) 0.5110(7) 0.6985(5) 0.0980(19) Uani 1 1 d .
O3 O 1.3384(6) 0.5631(6) 0.5155(6) 0.0784(15) Uani 1 1 d .
O4 O 1.0015(7) 0.0808(6) 0.7841(4) 0.0748(15) Uani 1 1 d .
O5 O 0.7262(8) -0.0554(6) 0.6406(5) 0.0794(15) Uani 1 1 d .
O6 O 0.4196(4) 0.2404(4) 0.0223(3) 0.0285(8) Uani 1 1 d .
O7 O 0.2634(4) 0.0110(4) 0.0581(3) 0.0314(8) Uani 1 1 d .
O8 O 0.5945(4) -0.0232(4) 0.1991(3) 0.0338(8) Uani 1 1 d .
H3 H 0.287(7) 0.461(6) -0.034(5) 0.047(17) Uiso 1 1 d .

loop_
_atom_site_aniso_label
_atom_site_aniso_U_11
_atom_site_aniso_U_22
_atom_site_aniso_U_33
_atom_site_aniso_U_23
_atom_site_aniso_U_13
_atom_site_aniso_U_12
Cu1 0.0229(3) 0.0209(3) 0.0254(3) 0.0091(2) 0.0071(2) 0.0066(2)
C2 0.039(3) 0.039(3) 0.030(3) -0.011(2) 0.000(3) 0.017(3)
C0AA 0.036(3) 0.037(3) 0.032(3) 0.005(2) 0.010(2) 0.012(2)
C4 0.033(3) 0.033(3) 0.023(3) 0.003(2) 0.005(2) 0.015(2)
C5 0.039(3) 0.037(3) 0.026(3) 0.007(2) 0.009(2) 0.014(2)
C6 0.053(4) 0.049(4) 0.029(3) 0.008(3) 0.013(3) 0.030(3)
C7 0.056(4) 0.061(4) 0.020(3) 0.001(3) -0.001(3) 0.034(3)
C9 0.026(3) 0.033(3) 0.030(3) 0.007(2) 0.007(2) 0.015(2)
C10 0.031(3) 0.022(3) 0.054(4) 0.014(2) 0.024(3) 0.008(2)
N11 0.056(3) 0.029(2) 0.051(3) 0.014(2) 0.035(3) 0.014(2)
C14 0.022(2) 0.029(3) 0.021(3) 0.008(2) -0.001(2) 0.007(2)
N1 0.076(4) 0.066(4) 0.031(3) 0.021(3) 0.028(3) 0.044(3)
N2 0.040(3) 0.061(4) 0.055(4) -0.007(3) 0.004(3) 0.011(3)
C3 0.033(3) 0.028(3) 0.030(3) 0.010(2) 0.016(2) 0.014(2)
N4 0.030(2) 0.028(2) 0.030(2) 0.0094(18) 0.0135(19) 0.0102(18)
N5 0.061(3) 0.028(2) 0.050(3) 0.012(2) 0.036(3) 0.014(2)
N6 0.023(2) 0.016(2) 0.032(2) 0.0073(17) 0.0098(18) 0.0061(16)
O1 0.036(2) 0.032(2) 0.031(2) 0.0100(16) 0.0064(16) 0.0055(16)
O2 0.058(3) 0.119(4) 0.056(4) -0.014(3) -0.022(3) 0.006(3)
O3 0.056(3) 0.067(3) 0.083(4) 0.004(3) 0.014(3) -0.003(3)
O4 0.081(3) 0.138(4) 0.037(3) 0.045(3) 0.025(3) 0.069(3)
O5 0.101(4) 0.075(4) 0.053(3) 0.027(3) 0.024(3) 0.011(3)
O6 0.0284(18) 0.0257(18) 0.037(2) 0.0127(15) 0.0157(16) 0.0117(14)
O7 0.0319(19) 0.0218(18) 0.046(2) 0.0128(15) 0.0173(17) 0.0114(15)
O8 0.0310(19) 0.037(2) 0.027(2) 0.0092(16) 0.0056(16) 0.0068(17)

loop_
_atom_type_symbol
_atom_type_description
_atom_type_scat_dispersion_real
_atom_type_scat_dispersion_imag
_atom_type_scat_source
C C 0.0033 0.0016 'International Tables Vol C Tables 4.2.6.8 and 6.1.1.4'
H H 0.0000 0.0000 'International Tables Vol C Tables 4.2.6.8 and 6.1.1.4'
Cu Cu 0.3201 1.2651 'International Tables Vol C Tables 4.2.6.8 and 6.1.1.4'
N N 0.0061 0.0033 'International Tables Vol C Tables 4.2.6.8 and 6.1.1.4'
O O 0.0106 0.0060 'International Tables Vol C Tables 4.2.6.8 and 6.1.1.4'

loop_
_geom_angle_atom_site_label_1
_geom_angle_atom_site_label_2
_geom_angle_atom_site_label_3
_geom_angle
_geom_angle_site_symmetry_1
_geom_angle_site_symmetry_3
O7 Cu1 O8 89.39(14) 2_655 2_655
O7 Cu1 O1 89.49(14) 2_655 .
O8 Cu1 O1 167.45(13) 2_655 .
O7 Cu1 O6 167.34(12) 2_655 .
O8 Cu1 O6 90.02(13) 2_655 .
O1 Cu1 O6 88.33(14) . .
O7 Cu1 N4 100.29(14) 2_655 2_665
O8 Cu1 N4 94.88(14) 2_655 2_665
O1 Cu1 N4 97.62(14) . 2_665
O6 Cu1 N4 92.37(14) . 2_665
O7 Cu1 Cu1 80.80(9) 2_655 2_655
O8 Cu1 Cu1 81.48(10) 2_655 2_655
O1 Cu1 Cu1 86.00(10) . 2_655
O6 Cu1 Cu1 86.61(9) . 2_655
N4 Cu1 Cu1 176.21(11) 2_665 2_655
C7 C2 C0AA 123.3(5) . .
C7 C2 N2 118.1(5) . .
C0AA C2 N2 118.6(6) . .
C2 C0AA C4 118.1(5) . .
C5 C4 C0AA 120.2(5) . .
C5 C4 C9 119.4(4) . .
C0AA C4 C9 120.3(5) . .
C6 C5 C4 119.1(5) . .
C5 C6 C7 122.4(5) . .
C5 C6 N1 118.7(5) . .
C7 C6 N1 118.7(5) . .
C2 C7 C6 116.9(5) . .
O8 C9 O1 127.3(5) . .
O8 C9 C4 115.8(4) . .
O1 C9 C4 117.0(4) . .
N6 C10 C14 116.1(4) . .
N5 N11 N6 107.4(4) . .
O7 C14 O6 127.2(4) . .
O7 C14 C10 113.3(4) . .
O6 C14 C10 119.6(4) . .
O5 N1 O4 125.1(6) . .
O5 N1 C6 118.3(5) . .
O4 N1 C6 116.6(6) . .
O3 N2 O2 124.5(6) . .
O3 N2 C2 118.0(6) . .
O2 N2 C2 117.5(6) . .
N4 C3 N6 109.0(5) . .
C3 N4 N5 106.1(4) . .
C3 N4 Cu1 126.0(3) . 2_665
N5 N4 Cu1 126.7(3) . 2_665
N11 N5 N4 109.9(4) . .
C3 N6 N11 107.6(4) . .
C3 N6 C10 132.6(4) . .
N11 N6 C10 119.8(4) . .
C9 O1 Cu1 119.5(3) . .
C14 O6 Cu1 118.2(3) . .
C14 O7 Cu1 127.2(3) . 2_655
C9 O8 Cu1 125.7(3) . 2_655

loop_
_geom_bond_atom_site_label_1
_geom_bond_atom_site_label_2
_geom_bond_distance
_geom_bond_site_symmetry_2
Cu1 O7 1.952(3) 2_655
Cu1 O8 1.957(3) 2_655
Cu1 O1 1.970(3) .
Cu1 O6 1.987(3) .
Cu1 N4 2.161(4) 2_665
Cu1 Cu1 2.6742(11) 2_655
C2 C7 1.368(8) .
C2 C0AA 1.380(7) .
C2 N2 1.484(7) .
C0AA C4 1.392(7) .
C4 C5 1.390(7) .
C4 C9 1.515(6) .
C5 C6 1.372(7) .
C6 C7 1.385(8) .
C6 N1 1.476(7) .
C9 O8 1.250(5) .
C9 O1 1.258(6) .
C10 N6 1.456(5) .
C10 C14 1.514(6) .
N11 N5 1.284(5) .
N11 N6 1.342(5) .
C14 O7 1.247(5) .
C14 O6 1.260(5) .
N1 O5 1.205(6) .
N1 O4 1.227(6) .
N2 O3 1.204(7) .
N2 O2 1.204(7) .
C3 N4 1.310(6) .
C3 N6 1.326(6) .
N4 N5 1.352(5) .
N4 Cu1 2.161(4) 2_665
O7 Cu1 1.952(3) 2_655
O8 Cu1 1.957(3) 2_655
